data_1537141
loop_
_publ_author_name
'Kushi, Y.'
'Kuroya, H.'
'Komiyama, Y.'

_publ_section_title
;
 Crystal structure of isothiocyanato-pentaammine-cobalt(III) chloride
;
_journal_name_full 'Nippon Kagaku Kaishi (= J.Chem.Soc.Japan) (1947-)'
_journal_page_first 1151
_journal_page_last 1153
_journal_volume 88
_journal_year 1967
_chemical_formula_sum 'C H15 Cl2 Co N6 S'
_chemical_name_systematic '(Co (N C S) (N H3)5) Cl2'
_space_group_IT_number 107
_symmetry_space_group_name_Hall 'I 4 -2'
_symmetry_space_group_name_H-M 'I 4 m m'
_cell_angle_alpha 90
_cell_angle_beta 90
_cell_angle_gamma 90
_cell_formula_units_Z 2
_cell_length_a 7.16
_cell_length_b 7.16
_cell_length_c 10.13
_cell_volume 519.321
_citation_journal_id_ASTM NKAKB8
_cod_data_source_file Kushi_NKAKB8_1967_739.cif
_cod_data_source_block C1H15Cl2Co1N6S1
_cod_original_cell_volume 519.3205
_cod_original_formula_sum 'C1 H15 Cl2 Co1 N6 S1'
_cod_database_code 1537141

loop_
_symmetry_equiv_pos_as_xyz
x,y,z
-y,x,z
-x,-y,z
y,-x,z
-x,y,z
-y,-x,z
x,-y,z
y,x,z
x+1/2,y+1/2,z+1/2
-y+1/2,x+1/2,z+1/2
-x+1/2,-y+1/2,z+1/2
y+1/2,-x+1/2,z+1/2
-x+1/2,y+1/2,z+1/2
-y+1/2,-x+1/2,z+1/2
x+1/2,-y+1/2,z+1/2
y+1/2,x+1/2,z+1/2

loop_
_atom_site_label
_atom_site_type_symbol
_atom_site_fract_x
_atom_site_fract_y
_atom_site_fract_z
_atom_site_occupancy
_atom_site_U_iso_or_equiv
_atom_site_attached_hydrogens
Co1 Co+3 0 0 0 1 0.0 0
N1 N-3 0 0 0.198 1 0.0 3
C1 C+4 0 0 -0.308 1 0.0 0
Cl1 Cl-1 0.5 0 0.25 1 0.0 0
N3 N-3 0 0 -0.195 1 0.0 0
N2 N-3 0.197 0.197 0 1 0.0 3
S1 S-2 0 0 -0.485 1 0.0 0
